data_4322872
loop_
_publ_author_name
'Yoshiaki Takahashi'
'Munetaka Akita'
'Shiro Hikichi'
'Yoshihiko Moro-oka'

_publ_contact_author
;
 Munetaka AKITA
 Research Laboratory of Resources Utilization, Tokyo Institute of 
Technology, 4259 Nagatsuta, Midori-ku, Yokohama 227-8503, Japan
;
_publ_contact_author_email makita@res.titech.ac.jp
_publ_contact_author_fax +81-45-924-5226
_publ_section_title
;
 Synthesis of Various Cationic Ruthenium-Aqua Complexes with
 Hydrotris(3,5-diisopropylpyrazolyl)borate Ligand,
 TpiPrRu(OH2)n(L)3-n.(CF3SO3)(THF)x, and Their Structures Supported by
 Hydrogen-Bonding Networks1
;
_journal_name_full 'Inorganic Chemistry'
_journal_page_first 3186
_journal_page_last 3194
_journal_paper_doi 10.1021/ic9801802
_journal_volume 37
_journal_year 1998
_chemical_formula_sum 'C45 H83 B F3 N7 O8 Ru S'
_chemical_formula_weight 1051.13
_space_group_IT_number 14
_symmetry_cell_setting monoclinic
_symmetry_Int_Tables_number 14
_symmetry_space_group_name_Hall '-P 2ybc'
_symmetry_space_group_name_H-M 'P 1 21/c 1'
_audit_creation_date 'Tue Mar 10 11:37:51 1998'
_audit_creation_method 'from TEXRAY.INF file'
_cell_angle_alpha 90
_cell_angle_beta 102.66(4)
_cell_angle_gamma 90
_cell_formula_units_Z 4
_cell_length_a 13.287(3)
_cell_length_b 16.412(4)
_cell_length_c 26.64(2)
_cell_measurement_reflns_used 0
_cell_measurement_temperature 288.2
_cell_measurement_theta_max 0.0
_cell_measurement_theta_min 0.0
_cell_volume 5668(5)
_computing_cell_refinement 'MSC/AFC Diffractometer Control'
_computing_data_collection 'MSC/AFC Diffractometer Control'
_computing_data_reduction teXsan
_computing_publication_material teXsan
_computing_structure_refinement teXsan
_computing_structure_solution SIR88
_diffrn_ambient_temperature 288.2
_diffrn_measurement_device 'Rigaku RAXISII'
_diffrn_orient_matrix_UB_11 0.00000
_diffrn_orient_matrix_UB_12 0.00000
_diffrn_orient_matrix_UB_13 0.00000
_diffrn_orient_matrix_UB_21 0.00000
_diffrn_orient_matrix_UB_22 0.00000
_diffrn_orient_matrix_UB_23 0.00000
_diffrn_orient_matrix_UB_31 0.00000
_diffrn_orient_matrix_UB_32 0.00000
_diffrn_orient_matrix_UB_33 0.00000
_diffrn_radiation_detector 'Imaging Plate'
_diffrn_radiation_monochromator graphite
_diffrn_radiation_source 'Rigaku rotating anode'
_diffrn_radiation_type 'Mo K\a'
_diffrn_radiation_wavelength 0.7107
_diffrn_reflns_av_R_equivalents 0.000
_diffrn_reflns_av_sigmaI/netI 0.111
_diffrn_reflns_limit_h_max 0
_diffrn_reflns_limit_h_min -16
_diffrn_reflns_limit_k_max 20
_diffrn_reflns_limit_k_min 0
_diffrn_reflns_limit_l_max 33
_diffrn_reflns_limit_l_min -32
_diffrn_reflns_number 10446
_diffrn_reflns_reduction_process 'Lp corrections applied'
_diffrn_reflns_theta_max 0.00
_diffrn_reflns_theta_min 0.00
_diffrn_standards_decay_% 0.00
_diffrn_standards_interval_count 0
_diffrn_standards_number 0
_exptl_absorpt_coefficient_mu 0.374
_exptl_absorpt_correction_type none
_exptl_crystal_colour unknown
_exptl_crystal_density_diffrn 1.232
_exptl_crystal_density_meas ?
_exptl_crystal_description unknown
_exptl_crystal_F_000 2232.00
_exptl_crystal_size_max 0.000
_exptl_crystal_size_mid 0.000
_exptl_crystal_size_min 0.000
_refine_diff_density_max 0.93
_refine_diff_density_min -0.96
_refine_ls_extinction_method none
_refine_ls_goodness_of_fit_obs 2.476
_refine_ls_matrix_type full
_refine_ls_number_constraints 0
_refine_ls_number_parameters 557
_refine_ls_number_reflns 7492
_refine_ls_number_restraints 0
_refine_ls_R_factor_obs 0.0714
_refine_ls_shift/esd_max 0.0290
_refine_ls_shift/esd_mean 0.0020
_refine_ls_structure_factor_coef F
_refine_ls_weighting_details 'w = 1/[\s^2^(Fo) + 0.00002|Fo|^2^]'
_refine_ls_weighting_scheme calc
_refine_ls_wR_factor_obs 0.0806
_reflns_number_observed 7492
_reflns_number_total 10446
_reflns_observed_criterion >3.0sigma(I)
_cod_data_source_file ic9801802_3.cif
_cod_data_source_block compound3c[TpiPrRu(OH2)2(t-BuCN)(OTf)(THF)2]
_cod_depositor_comments
;
The following automatic conversions were performed:

'_exptl_crystal_density_meas' value 'not measured' was changed to '?'
- the value is perceived as not measured.

Automatic conversion script
Id: cif_fix_values 3008 2015-01-20 13:52:24Z robertas 

The following automatic conversions were performed:

'_refine_ls_weighting_scheme' value 'w = 1/[\s^2^(Fo) +
0.00002|Fo|^2^]' was changed to 'calc'. New tag
'_refine_ls_weighting_details' was created. The value of the new tag
was set to 'w = 1/[\s^2^(Fo) + 0.00002|Fo|^2^]'.

Automatic conversion script
Id: cif_fix_values 3143 2015-03-26 13:38:13Z robertas 
;
_cod_original_cell_volume 5668.4702
_cod_original_sg_symbol_H-M 'P 21/c '
_cod_original_formula_sum 'C45 H83 B F3 N7 O8 S Ru '
_cod_database_code 4322872

loop_
_symmetry_equiv_pos_as_xyz
x,y,z
-x,1/2+y,1/2-z
-x,-y,-z
x,1/2-y,1/2+z

loop_
_atom_site_aniso_label
_atom_site_aniso_U_11
_atom_site_aniso_U_22
_atom_site_aniso_U_33
_atom_site_aniso_U_12
_atom_site_aniso_U_13
_atom_site_aniso_U_23
Ru(1) 0.0308(2) 0.0338(3) 0.0282(3) 0.0038(2) 0.0071(2) -0.0035(2)
S(1) 0.084(2) 0.059(1) 0.061(1) 0.024(1) 0.028(1) -0.006(1)
F(1) 0.170(6) 0.098(4) 0.076(4) 0.000(4) 0.005(4) -0.034(3)
F(2) 0.25(1) 0.231(10) 0.27(1) -0.167(9) 0.20(1) -0.143(9)
F(3) 0.29(1) 0.088(5) 0.118(6) 0.047(6) 0.000(7) 0.005(4)
O(1) 0.044(2) 0.043(2) 0.040(3) 0.003(2) 0.004(2) -0.013(2)
O(2) 0.035(2) 0.040(2) 0.038(3) 0.004(2) 0.002(2) -0.003(2)
O(3) 0.28(1) 0.110(5) 0.054(4) 0.139(6) -0.040(6) -0.020(4)
O(4) 0.071(3) 0.066(3) 0.055(3) 0.026(3) -0.002(3) -0.012(3)
O(5) 0.169(7) 0.167(8) 0.209(10) -0.038(7) 0.152(7) -0.080(7)
O(51) 0.047(3) 0.103(5) 0.087(5) -0.003(3) -0.009(3) -0.041(4)
O(61) 0.073(4) 0.071(4) 0.046(3) 0.020(3) -0.002(3) 0.000(3)
N(11) 0.029(2) 0.030(2) 0.033(3) 0.002(2) 0.008(2) -0.002(2)
N(12) 0.031(3) 0.032(3) 0.030(3) 0.005(2) 0.011(2) -0.003(2)
N(21) 0.036(3) 0.032(3) 0.035(3) 0.001(2) 0.009(2) -0.001(2)
N(22) 0.040(3) 0.028(3) 0.032(3) 0.006(2) 0.012(2) -0.004(2)
N(31) 0.040(3) 0.040(3) 0.028(3) 0.007(3) 0.010(2) -0.002(2)
N(32) 0.041(3) 0.039(3) 0.031(3) 0.010(3) 0.007(2) -0.003(2)
N(41) 0.042(3) 0.072(4) 0.040(4) 0.002(3) 0.016(3) -0.005(3)
C(11) 0.038(3) 0.034(3) 0.040(4) -0.004(3) 0.011(3) 0.003(3)
C(12) 0.050(4) 0.039(4) 0.047(4) -0.002(3) 0.022(3) 0.002(3)
C(13) 0.040(3) 0.046(4) 0.037(4) 0.002(3) 0.013(3) 0.000(3)
C(14) 0.048(4) 0.030(3) 0.057(5) 0.002(3) 0.020(3) 0.000(3)
C(15) 0.069(5) 0.037(4) 0.102(7) -0.004(4) 0.013(5) -0.009(4)
C(16) 0.082(6) 0.048(4) 0.069(6) 0.023(4) 0.022(5) 0.010(4)
C(17) 0.054(4) 0.052(4) 0.044(4) 0.010(4) 0.023(4) -0.004(3)
C(18) 0.068(6) 0.122(9) 0.20(1) -0.001(7) 0.060(8) -0.066(9)
C(19) 0.29(2) 0.17(1) 0.062(7) 0.15(1) 0.083(10) 0.035(7)
C(21) 0.032(3) 0.040(4) 0.042(4) -0.002(3) 0.007(3) -0.006(3)
C(22) 0.048(4) 0.038(4) 0.062(5) -0.002(3) 0.003(4) -0.012(3)
C(23) 0.052(4) 0.035(3) 0.040(4) -0.004(3) 0.003(3) -0.011(3)
C(24) 0.041(4) 0.051(4) 0.057(5) -0.004(4) 0.014(4) -0.005(4)
C(25) 0.069(6) 0.079(6) 0.108(8) -0.012(5) 0.039(6) 0.013(6)
C(26) 0.040(4) 0.083(6) 0.079(7) 0.002(4) -0.002(4) -0.009(5)
C(27) 0.058(5) 0.053(4) 0.057(5) 0.013(4) 0.005(4) -0.026(4)
C(28) 0.126(9) 0.064(6) 0.134(10) -0.014(6) 0.037(8) -0.059(6)
C(29) 0.087(7) 0.110(8) 0.093(8) 0.016(6) 0.037(6) -0.022(7)
C(31) 0.058(4) 0.055(4) 0.028(4) 0.020(4) 0.009(3) 0.004(3)
C(32) 0.072(5) 0.070(5) 0.032(4) 0.031(4) 0.004(4) 0.004(4)
C(33) 0.056(4) 0.049(4) 0.036(4) 0.026(4) 0.009(3) 0.005(3)
C(34) 0.062(5) 0.070(5) 0.030(4) 0.022(4) 0.011(4) -0.001(4)
C(35) 0.093(7) 0.103(7) 0.043(5) 0.019(6) 0.002(5) -0.022(5)
C(36) 0.118(8) 0.105(7) 0.050(5) 0.029(6) 0.043(6) 0.008(5)
C(37) 0.078(5) 0.076(5) 0.035(4) 0.049(5) 0.000(4) -0.006(4)
C(38) 0.111(9) 0.13(1) 0.32(2) -0.033(9) 0.15(1) -0.10(1)
C(39) 0.19(1) 0.056(6) 0.21(1) 0.055(7) 0.13(1) 0.023(7)
C(41) 0.057(4) 0.070(5) 0.038(4) 0.002(4) 0.016(4) -0.001(4)
C(42) 0.056(5) 0.150(9) 0.060(6) -0.007(6) 0.033(5) -0.001(6)
C(43) 0.090(8) 0.34(2) 0.090(9) -0.03(1) 0.030(8) -0.11(1)
C(44) 0.107(9) 0.25(2) 0.14(1) 0.09(1) 0.059(9) 0.02(1)
C(45) 0.21(2) 0.23(2) 0.15(1) -0.12(1) 0.03(1) 0.05(1)
C(52) 0.052(5) 0.099(7) 0.093(8) 0.009(5) 0.006(5) -0.040(6)
C(53) 0.064(6) 0.126(9) 0.13(1) 0.000(7) 0.005(7) -0.038(8)
C(54) 0.074(6) 0.132(9) 0.081(7) -0.032(7) 0.004(6) -0.013(7)
C(55) 0.067(6) 0.106(8) 0.094(8) -0.016(6) -0.014(6) -0.039(6)
C(62) 0.080(6) 0.076(6) 0.053(5) 0.022(5) 0.009(5) -0.007(5)
C(63) 0.15(1) 0.18(1) 0.067(7) 0.06(1) 0.044(8) 0.011(8)
C(64) 0.15(1) 0.20(1) 0.077(9) 0.08(1) 0.004(9) 0.047(9)
C(65) 0.076(6) 0.080(6) 0.071(6) 0.026(5) 0.004(5) 0.016(5)
C(81) 0.094(8) 0.100(8) 0.098(9) 0.012(7) 0.015(7) -0.049(7)
B(1) 0.033(3) 0.034(4) 0.030(4) 0.009(3) 0.008(3) -0.002(3)

loop_
_atom_site_label
_atom_site_fract_x
_atom_site_fract_y
_atom_site_fract_z
_atom_site_U_iso_or_equiv
_atom_site_thermal_displace_type
_atom_site_calc_flag
_atom_site_calc_attached_atom
_atom_site_occupancy
_atom_site_refinement_flags
Ru(1) 0.73936(4) 0.18517(3) 0.13971(2) 0.0308(1) Uani d . 1.00 .
S(1) 0.8637(2) -0.0834(1) 0.10682(9) 0.0665(7) Uani d . 1.00 .
F(1) 0.7861(5) -0.2137(3) 0.0583(2) 0.119(2) Uani d . 1.00 .
F(2) 0.7393(8) -0.1874(6) 0.1280(4) 0.230(5) Uani d . 1.00 .
F(3) 0.8909(8) -0.2329(4) 0.1312(3) 0.172(4) Uani d . 1.00 .
O(1) 0.6680(3) 0.0913(2) 0.0863(2) 0.043(1) Uani d . 1.00 .
O(2) 0.8611(3) 0.1060(2) 0.1802(2) 0.039(1) Uani d . 1.00 .
O(3) 0.7801(8) -0.0409(4) 0.0763(2) 0.161(3) Uani d . 1.00 .
O(4) 0.8867(4) -0.0589(3) 0.1596(2) 0.066(2) Uani d . 1.00 .
O(5) 0.9502(7) -0.0962(5) 0.0839(4) 0.165(4) Uani d . 1.00 .
O(51) 0.4610(4) 0.0785(4) 0.0761(2) 0.083(2) Uani d . 1.00 .
O(61) 0.8976(4) 0.1229(3) 0.2849(2) 0.066(2) Uani d . 1.00 .
O(71) 0.795(1) 0.0415(6) 0.6025(6) 0.3135 Uiso d . 1.00 .
N(11) 0.6491(3) 0.1532(3) 0.1908(2) 0.030(1) Uani d . 1.00 .
N(12) 0.6032(4) 0.2160(3) 0.2126(2) 0.031(1) Uani d . 1.00 .
N(21) 0.8049(4) 0.2768(3) 0.1890(2) 0.034(1) Uani d . 1.00 .
N(22) 0.7383(4) 0.3229(3) 0.2102(2) 0.033(1) Uani d . 1.00 .
N(31) 0.6256(4) 0.2648(3) 0.1048(2) 0.036(1) Uani d . 1.00 .
N(32) 0.5802(4) 0.3109(3) 0.1373(2) 0.037(1) Uani d . 1.00 .
N(41) 0.8273(4) 0.2058(4) 0.0887(2) 0.050(2) Uani d . 1.00 .
C(11) 0.6216(5) 0.0832(4) 0.2108(2) 0.037(2) Uani d . 1.00 .
C(12) 0.5588(5) 0.1004(4) 0.2444(3) 0.043(2) Uani d . 1.00 .
C(13) 0.5481(5) 0.1832(4) 0.2454(3) 0.040(2) Uani d . 1.00 .
C(14) 0.6577(5) 0.0009(4) 0.1970(3) 0.043(2) Uani d . 1.00 .
C(15) 0.5636(6) -0.0531(4) 0.1752(4) 0.070(3) Uani d . 1.00 .
C(16) 0.7257(6) -0.0394(4) 0.2440(3) 0.065(3) Uani d . 1.00 .
C(17) 0.4856(5) 0.2332(4) 0.2745(3) 0.048(2) Uani d . 1.00 .
C(18) 0.3729(7) 0.2188(7) 0.2547(5) 0.126(5) Uani d . 1.00 .
C(19) 0.514(1) 0.2149(8) 0.3303(4) 0.166(6) Uani d . 1.00 .
C(21) 0.9005(5) 0.3045(4) 0.2070(3) 0.038(2) Uani d . 1.00 .
C(22) 0.8978(5) 0.3689(4) 0.2409(3) 0.051(2) Uani d . 1.00 .
C(23) 0.7957(5) 0.3793(4) 0.2420(3) 0.044(2) Uani d . 1.00 .
C(24) 0.9927(5) 0.2714(4) 0.1908(3) 0.049(2) Uani d . 1.00 .
C(25) 1.0394(7) 0.3324(5) 0.1606(4) 0.082(3) Uani d . 1.00 .
C(26) 1.0749(5) 0.2450(5) 0.2372(3) 0.070(3) Uani d . 1.00 .
C(27) 0.7459(6) 0.4379(4) 0.2740(3) 0.057(2) Uani d . 1.00 .
C(28) 0.8124(9) 0.5111(5) 0.2876(5) 0.107(4) Uani d . 1.00 .
C(29) 0.7335(7) 0.3962(6) 0.3230(4) 0.094(4) Uani d . 1.00 .
C(31) 0.5758(5) 0.2821(4) 0.0567(3) 0.047(2) Uani d . 1.00 .
C(32) 0.4972(6) 0.3391(5) 0.0576(3) 0.059(2) Uani d . 1.00 .
C(33) 0.4998(5) 0.3545(4) 0.1087(3) 0.047(2) Uani d . 1.00 .
C(34) 0.6053(6) 0.2465(5) 0.0094(3) 0.054(2) Uani d . 1.00 .
C(35) 0.5116(7) 0.2079(6) -0.0264(3) 0.081(3) Uani d . 1.00 .
C(36) 0.6507(8) 0.3128(6) -0.0191(3) 0.087(3) Uani d . 1.00 .
C(37) 0.4289(6) 0.4066(5) 0.1312(3) 0.065(3) Uani d . 1.00 .
C(38) 0.3235(9) 0.3693(8) 0.1229(7) 0.171(7) Uani d . 1.00 .
C(39) 0.419(1) 0.4903(6) 0.1067(6) 0.140(6) Uani d . 1.00 .
C(41) 0.8783(6) 0.2007(5) 0.0597(3) 0.054(2) Uani d . 1.00 .
C(42) 0.9377(7) 0.1853(7) 0.0209(4) 0.085(3) Uani d . 1.00 .
C(43) 0.8696(9) 0.148(1) -0.0249(5) 0.171(6) Uani d . 1.00 .
C(44) 1.0191(9) 0.1171(9) 0.0450(5) 0.160(6) Uani d . 1.00 .
C(45) 0.983(1) 0.268(1) 0.0115(6) 0.198(8) Uani d . 1.00 .
C(52) 0.4099(6) 0.1339(6) 0.1049(4) 0.083(3) Uani d . 1.00 .
C(53) 0.3070(7) 0.1354(7) 0.0802(5) 0.107(4) Uani d . 1.00 .
C(54) 0.2833(7) 0.0541(7) 0.0552(4) 0.097(4) Uani d . 1.00 .
C(55) 0.3831(7) 0.0278(6) 0.0442(4) 0.094(4) Uani d . 1.00 .
C(62) 0.8390(7) 0.1769(5) 0.3094(3) 0.071(3) Uani d . 1.00 .
C(63) 0.850(1) 0.1487(8) 0.3616(4) 0.130(5) Uani d . 1.00 .
C(64) 0.925(1) 0.0818(9) 0.3693(5) 0.145(6) Uani d . 1.00 .
C(65) 0.9713(7) 0.0815(5) 0.3247(4) 0.078(3) Uani d . 1.00 .
C(72) 0.716(1) -0.005(1) 0.6180(5) 0.3135 Uiso d . 1.00 .
C(73) 0.709(1) -0.0840(7) 0.5856(8) 0.3135 Uiso d . 1.00 .
C(74) 0.740(1) -0.0541(10) 0.5363(5) 0.3135 Uiso d . 1.00 .
C(75) 0.8245(10) 0.009(1) 0.5578(7) 0.3135 Uiso d . 1.00 .
C(81) 0.8139(9) -0.1830(7) 0.1063(5) 0.098(4) Uani d . 1.00 .
B(1) 0.6208(5) 0.3038(4) 0.1965(3) 0.032(2) Uani d . 1.00 .
H(1a) 0.7034 0.0385 0.0842 0.0583 Uiso calc . 1.00 .
H(1b) 0.5847 0.0849 0.0763 0.0583 Uiso calc . 1.00 .
H(2a) 0.8531 0.0582 0.1700 0.0583 Uiso calc . 1.00 .
H(2b) 0.8740 0.1001 0.2135 0.0583 Uiso calc . 1.00 .
H(10) 0.5774 0.3487 0.2209 0.0583 Uiso calc . 1.00 .
H(11) 0.5271 0.0599 0.2642 0.0526 Uiso calc . 1.00 .
H(12) 0.7233 0.0093 0.1730 0.0583 Uiso calc . 1.00 .
H(13) 0.5194 -0.0283 0.1466 0.0856 Uiso calc . 1.00 .
H(14) 0.5230 -0.0600 0.2018 0.0856 Uiso calc . 1.00 .
H(15) 0.5825 -0.1058 0.1664 0.0856 Uiso calc . 1.00 .
H(16) 0.7882 -0.0115 0.2555 0.0764 Uiso calc . 1.00 .
H(17) 0.6887 -0.0393 0.2721 0.0764 Uiso calc . 1.00 .
H(18) 0.7388 -0.0951 0.2374 0.0764 Uiso calc . 1.00 .
H(19) 0.4973 0.2996 0.2633 0.0583 Uiso calc . 1.00 .
H(20) 0.3335 0.2592 0.2690 0.1377 Uiso calc . 1.00 .
H(21) 0.3564 0.2292 0.2174 0.1377 Uiso calc . 1.00 .
H(22) 0.3538 0.1675 0.2612 0.1377 Uiso calc . 1.00 .
H(23) 0.5044 0.1607 0.3369 0.1939 Uiso calc . 1.00 .
H(24) 0.5904 0.2260 0.3416 0.1939 Uiso calc . 1.00 .
H(25) 0.4822 0.2502 0.3497 0.1939 Uiso calc . 1.00 .
H(26) 0.9628 0.4116 0.2605 0.0583 Uiso calc . 1.00 .
H(27) 0.6788 0.4554 0.2546 0.0763 Uiso calc . 1.00 .
H(28) 0.7852 0.5494 0.3087 0.1239 Uiso calc . 1.00 .
H(29) 0.8805 0.4969 0.3051 0.1239 Uiso calc . 1.00 .
H(30) 0.8185 0.5413 0.2567 0.1239 Uiso calc . 1.00 .
H(31) 0.7006 0.4319 0.3452 0.1092 Uiso calc . 1.00 .
H(32) 0.6890 0.3486 0.3169 0.1092 Uiso calc . 1.00 .
H(33) 0.7974 0.3793 0.3447 0.1092 Uiso calc . 1.00 .
H(34) 0.4494 0.3679 0.0223 0.0583 Uiso calc . 1.00 .
H(35) 0.6598 0.2014 0.0230 0.0583 Uiso calc . 1.00 .
H(36) 0.5267 0.1805 -0.0543 0.0957 Uiso calc . 1.00 .
H(37) 0.4580 0.2475 -0.0379 0.0957 Uiso calc . 1.00 .
H(38) 0.4788 0.1669 -0.0069 0.0957 Uiso calc . 1.00 .
H(39) 0.6567 0.2940 -0.0516 0.0984 Uiso calc . 1.00 .
H(40) 0.7167 0.3289 0.0005 0.0984 Uiso calc . 1.00 .
H(41) 0.6059 0.3593 -0.0231 0.0984 Uiso calc . 1.00 .
H(42) 0.4580 0.4120 0.1677 0.0783 Uiso calc . 1.00 .
H(43) 0.2792 0.3999 0.1391 0.1767 Uiso calc . 1.00 .
H(44) 0.2947 0.3598 0.0886 0.1767 Uiso calc . 1.00 .
H(45) 0.3296 0.3144 0.1406 0.1767 Uiso calc . 1.00 .
H(46) 0.4870 0.5164 0.1095 0.1695 Uiso calc . 1.00 .
H(47) 0.3918 0.4864 0.0691 0.1695 Uiso calc . 1.00 .
H(48) 0.3771 0.5268 0.1197 0.1695 Uiso calc . 1.00 .
H(49) 0.8112 0.1814 -0.0387 0.1817 Uiso calc . 1.00 .
H(50) 0.9054 0.1371 -0.0518 0.1817 Uiso calc . 1.00 .
H(51) 0.8435 0.0960 -0.0157 0.1817 Uiso calc . 1.00 .
H(52) 1.0069 0.1021 0.0775 0.1909 Uiso calc . 1.00 .
H(53) 1.0118 0.0717 0.0229 0.1909 Uiso calc . 1.00 .
H(54) 1.0871 0.1389 0.0494 0.1909 Uiso calc . 1.00 .
H(55) 1.0285 0.2866 0.0381 0.2003 Uiso calc . 1.00 .
H(56) 1.0228 0.2570 -0.0177 0.2003 Uiso calc . 1.00 .
H(57) 0.9307 0.3038 -0.0044 0.2003 Uiso calc . 1.00 .
H(58) 0.9697 0.2209 0.1667 0.0583 Uiso calc . 1.00 .
H(59) 1.0741 0.3754 0.1818 0.0956 Uiso calc . 1.00 .
H(60) 1.0875 0.3081 0.1429 0.0956 Uiso calc . 1.00 .
H(61) 0.9861 0.3582 0.1342 0.0956 Uiso calc . 1.00 .
H(62) 1.0486 0.2030 0.2566 0.0818 Uiso calc . 1.00 .
H(63) 1.1343 0.2240 0.2274 0.0818 Uiso calc . 1.00 .
H(64) 1.0952 0.2901 0.2602 0.0818 Uiso calc . 1.00 .
H(65) 0.4198 0.1184 0.1401 0.1087 Uiso calc . 1.00 .
H(66) 0.4412 0.1886 0.1049 0.1087 Uiso calc . 1.00 .
H(67) 0.2629 0.1462 0.1041 0.1345 Uiso calc . 1.00 .
H(68) 0.2922 0.1780 0.0543 0.1345 Uiso calc . 1.00 .
H(69) 0.2621 0.0154 0.0787 0.1195 Uiso calc . 1.00 .
H(70) 0.2304 0.0554 0.0248 0.1195 Uiso calc . 1.00 .
H(71) 0.3831 0.0342 0.0081 0.1062 Uiso calc . 1.00 .
H(72) 0.3965 -0.0303 0.0517 0.1062 Uiso calc . 1.00 .
H(73) 0.8664 0.2313 0.3102 0.0886 Uiso calc . 1.00 .
H(74) 0.7685 0.1786 0.2912 0.0886 Uiso calc . 1.00 .
H(75) 0.8663 0.1903 0.3862 0.1463 Uiso calc . 1.00 .
H(76) 0.7818 0.1259 0.3657 0.1463 Uiso calc . 1.00 .
H(77) 0.9776 0.0939 0.4002 0.1653 Uiso calc . 1.00 .
H(78) 0.8953 0.0313 0.3738 0.1653 Uiso calc . 1.00 .
H(79) 0.9843 0.0257 0.3139 0.0977 Uiso calc . 1.00 .
H(80) 1.0389 0.1080 0.3307 0.0977 Uiso calc . 1.00 .
H(81) 0.643(1) 0.029(2) 0.6085(9) 0.3135 Uiso calc . 1.00 .
H(82) 0.736(2) -0.019(2) 0.6595(5) 0.3135 Uiso calc . 1.00 .
H(83) 0.766(2) -0.1283(7) 0.6053(10) 0.3135 Uiso calc . 1.00 .
H(84) 0.631(1) -0.111(1) 0.578(1) 0.3135 Uiso calc . 1.00 .
H(85) 0.674(2) -0.023(1) 0.5116(5) 0.3135 Uiso calc . 1.00 .
H(86) 0.767(2) -0.103(2) 0.5148(8) 0.3135 Uiso calc . 1.00 .
H(87) 0.828(2) 0.057(2) 0.5294(9) 0.3135 Uiso calc . 1.00 .
H(88) 0.9000(9) -0.021(1) 0.5696(10) 0.3135 Uiso calc . 1.00 .

loop_
_atom_type_symbol
_atom_type_oxidation_number
_atom_type_number_in_cell
_atom_type_scat_dispersion_real
_atom_type_scat_dispersion_imag
_atom_type_scat_source
Ru 0 4 -1.259 0.836
;International Tables for Crystallography
(1992, Vol. C, Tables 4.2.6.8 and 6.1.1.1)
;
S 0 4 0.125 0.123
;International Tables for Crystallography
(1992, Vol. C, Tables 4.2.6.8 and 6.1.1.1)
;
F 0 12 0.017 0.010
;International Tables for Crystallography
(1992, Vol. C, Tables 4.2.6.8 and 6.1.1.1)
;
O 0 32 0.011 0.006
;International Tables for Crystallography
(1992, Vol. C, Tables 4.2.6.8 and 6.1.1.1)
;
N 0 28 0.006 0.003
;International Tables for Crystallography
(1992, Vol. C, Tables 4.2.6.8 and 6.1.1.1)
;
C 0 180 0.003 0.002
;International Tables for Crystallography
(1992, Vol. C, Tables 4.2.6.8 and 6.1.1.1)
;
B 0 4 0.001 0.001
;International Tables for Crystallography
(1992, Vol. C, Tables 4.2.6.8 and 6.1.1.1)
;
H 0 332 0.000 0.000
;International Tables for Crystallography
(1992, Vol. C, Table 6.1.1.2)
;

loop_
_geom_angle_atom_site_label_1
_geom_angle_atom_site_label_2
_geom_angle_atom_site_label_3
_geom_angle
_geom_angle_site_symmetry_1
_geom_angle_site_symmetry_2
_geom_angle_site_symmetry_3
_geom_angle_publ_flag
O(1) Ru(1) O(2) 94.1(1) 1_555 1_555 1_555 yes
O(1) Ru(1) N(11) 91.0(2) 1_555 1_555 1_555 yes
O(1) Ru(1) N(21) 178.4(2) 1_555 1_555 1_555 yes
O(1) Ru(1) N(31) 89.0(2) 1_555 1_555 1_555 yes
O(1) Ru(1) N(41) 84.9(2) 1_555 1_555 1_555 yes
O(2) Ru(1) N(11) 89.9(2) 1_555 1_555 1_555 yes
O(2) Ru(1) N(21) 87.5(2) 1_555 1_555 1_555 yes
O(2) Ru(1) N(31) 176.7(2) 1_555 1_555 1_555 yes
O(2) Ru(1) N(41) 87.5(2) 1_555 1_555 1_555 yes
N(11) Ru(1) N(21) 89.5(2) 1_555 1_555 1_555 yes
N(11) Ru(1) N(31) 89.1(2) 1_555 1_555 1_555 yes
N(11) Ru(1) N(41) 175.0(2) 1_555 1_555 1_555 yes
N(21) Ru(1) N(31) 89.5(2) 1_555 1_555 1_555 yes
N(21) Ru(1) N(41) 94.6(2) 1_555 1_555 1_555 yes
N(31) Ru(1) N(41) 93.8(2) 1_555 1_555 1_555 yes
O(3) S(1) O(4) 113.6(4) 1_555 1_555 1_555 yes
O(3) S(1) O(5) 115.6(5) 1_555 1_555 1_555 yes
O(3) S(1) C(81) 101.9(5) 1_555 1_555 1_555 yes
O(4) S(1) O(5) 116.3(4) 1_555 1_555 1_555 yes
O(4) S(1) C(81) 105.5(5) 1_555 1_555 1_555 yes
O(5) S(1) C(81) 101.2(6) 1_555 1_555 1_555 yes
Ru(1) O(1) H(1a) 120.9(3) 1_555 1_555 1_555 no
Ru(1) O(1) H(1b) 120.5(3) 1_555 1_555 1_555 no
H(1a) O(1) H(1b) 111.7(4) 1_555 1_555 1_555 no
Ru(1) O(2) H(2a) 112.2(3) 1_555 1_555 1_555 no
Ru(1) O(2) H(2b) 122.1(4) 1_555 1_555 1_555 no
H(2a) O(2) H(2b) 102.0(4) 1_555 1_555 1_555 no
C(52) O(51) C(55) 108.2(6) 1_555 1_555 1_555 yes
C(62) O(61) C(65) 107.8(6) 1_555 1_555 1_555 yes
C(72) O(71) C(75) 112(1) 1_555 1_555 1_555 yes
Ru(1) N(11) N(12) 117.2(3) 1_555 1_555 1_555 yes
Ru(1) N(11) C(11) 136.2(4) 1_555 1_555 1_555 yes
N(12) N(11) C(11) 106.5(5) 1_555 1_555 1_555 yes
N(11) N(12) C(13) 108.7(5) 1_555 1_555 1_555 yes
N(11) N(12) B(1) 118.1(5) 1_555 1_555 1_555 yes
C(13) N(12) B(1) 133.2(5) 1_555 1_555 1_555 yes
Ru(1) N(21) N(22) 116.2(3) 1_555 1_555 1_555 yes
Ru(1) N(21) C(21) 135.6(4) 1_555 1_555 1_555 yes
N(22) N(21) C(21) 108.2(5) 1_555 1_555 1_555 yes
N(21) N(22) C(23) 107.7(5) 1_555 1_555 1_555 yes
N(21) N(22) B(1) 119.7(4) 1_555 1_555 1_555 yes
C(23) N(22) B(1) 132.6(5) 1_555 1_555 1_555 yes
Ru(1) N(31) N(32) 116.3(3) 1_555 1_555 1_555 yes
Ru(1) N(31) C(31) 136.7(5) 1_555 1_555 1_555 yes
N(32) N(31) C(31) 106.9(5) 1_555 1_555 1_555 yes
N(31) N(32) C(33) 109.4(5) 1_555 1_555 1_555 yes
N(31) N(32) B(1) 119.4(5) 1_555 1_555 1_555 yes
C(33) N(32) B(1) 131.2(6) 1_555 1_555 1_555 yes
Ru(1) N(41) C(41) 166.0(6) 1_555 1_555 1_555 yes
N(11) C(11) C(12) 109.7(5) 1_555 1_555 1_555 yes
N(11) C(11) C(14) 122.5(6) 1_555 1_555 1_555 yes
C(12) C(11) C(14) 127.7(6) 1_555 1_555 1_555 yes
C(11) C(12) C(13) 107.2(6) 1_555 1_555 1_555 yes
C(11) C(12) H(11) 126.4(6) 1_555 1_555 1_555 no
C(13) C(12) H(11) 126.5(7) 1_555 1_555 1_555 no
N(12) C(13) C(12) 107.9(6) 1_555 1_555 1_555 yes
N(12) C(13) C(17) 123.3(6) 1_555 1_555 1_555 yes
C(12) C(13) C(17) 128.7(7) 1_555 1_555 1_555 yes
C(11) C(14) C(15) 109.4(6) 1_555 1_555 1_555 yes
C(11) C(14) C(16) 110.5(6) 1_555 1_555 1_555 yes
C(11) C(14) H(12) 109.7(5) 1_555 1_555 1_555 no
C(15) C(14) C(16) 110.3(6) 1_555 1_555 1_555 yes
C(15) C(14) H(12) 119.5(6) 1_555 1_555 1_555 no
C(16) C(14) H(12) 96.8(5) 1_555 1_555 1_555 no
C(14) C(15) H(13) 111.5(7) 1_555 1_555 1_555 no
C(14) C(15) H(14) 108.8(7) 1_555 1_555 1_555 no
C(14) C(15) H(15) 112.5(7) 1_555 1_555 1_555 no
H(13) C(15) H(14) 106.8(8) 1_555 1_555 1_555 no
H(13) C(15) H(15) 110.2(9) 1_555 1_555 1_555 no
H(14) C(15) H(15) 106.8(8) 1_555 1_555 1_555 no
C(14) C(16) H(16) 112.2(7) 1_555 1_555 1_555 no
C(14) C(16) H(17) 108.7(7) 1_555 1_555 1_555 no
C(14) C(16) H(18) 111.3(7) 1_555 1_555 1_555 no
H(16) C(16) H(17) 107.9(8) 1_555 1_555 1_555 no
H(16) C(16) H(18) 110.0(8) 1_555 1_555 1_555 no
H(17) C(16) H(18) 106.6(8) 1_555 1_555 1_555 no
C(13) C(17) C(18) 110.9(7) 1_555 1_555 1_555 yes
C(13) C(17) C(19) 111.1(8) 1_555 1_555 1_555 yes
C(13) C(17) H(19) 105.3(6) 1_555 1_555 1_555 no
C(18) C(17) C(19) 109.7(10) 1_555 1_555 1_555 yes
C(18) C(17) H(19) 104.0(6) 1_555 1_555 1_555 no
C(19) C(17) H(19) 115.6(7) 1_555 1_555 1_555 no
C(17) C(18) H(20) 109.7(9) 1_555 1_555 1_555 no
C(17) C(18) H(21) 108(1) 1_555 1_555 1_555 no
C(17) C(18) H(22) 112.4(9) 1_555 1_555 1_555 no
H(20) C(18) H(21) 104.9(10) 1_555 1_555 1_555 no
H(20) C(18) H(22) 111(1) 1_555 1_555 1_555 no
H(21) C(18) H(22) 110(1) 1_555 1_555 1_555 no
C(17) C(19) H(23) 111.9(10) 1_555 1_555 1_555 no
C(17) C(19) H(24) 106(1) 1_555 1_555 1_555 no
C(17) C(19) H(25) 112(1) 1_555 1_555 1_555 no
H(23) C(19) H(24) 106(1) 1_555 1_555 1_555 no
H(23) C(19) H(25) 113(1) 1_555 1_555 1_555 no
H(24) C(19) H(25) 105(1) 1_555 1_555 1_555 no
N(21) C(21) C(22) 109.5(6) 1_555 1_555 1_555 yes
N(21) C(21) C(24) 123.3(6) 1_555 1_555 1_555 yes
C(22) C(21) C(24) 127.1(6) 1_555 1_555 1_555 yes
C(21) C(22) C(23) 105.9(6) 1_555 1_555 1_555 yes
C(21) C(22) H(26) 129.5(7) 1_555 1_555 1_555 no
C(23) C(22) H(26) 124.2(6) 1_555 1_555 1_555 no
N(22) C(23) C(22) 108.7(6) 1_555 1_555 1_555 yes
N(22) C(23) C(27) 121.4(6) 1_555 1_555 1_555 yes
C(22) C(23) C(27) 129.8(6) 1_555 1_555 1_555 yes
C(21) C(24) C(25) 112.0(6) 1_555 1_555 1_555 yes
C(21) C(24) C(26) 110.9(7) 1_555 1_555 1_555 yes
C(21) C(24) H(58) 108.5(6) 1_555 1_555 1_555 no
C(25) C(24) C(26) 108.5(6) 1_555 1_555 1_555 yes
C(25) C(24) H(58) 107.3(7) 1_555 1_555 1_555 no
C(26) C(24) H(58) 109.4(6) 1_555 1_555 1_555 no
C(24) C(25) H(59) 112.2(9) 1_555 1_555 1_555 no
C(24) C(25) H(60) 112.7(8) 1_555 1_555 1_555 no
C(24) C(25) H(61) 110.8(8) 1_555 1_555 1_555 no
H(59) C(25) H(60) 108.0(9) 1_555 1_555 1_555 no
H(59) C(25) H(61) 106.5(8) 1_555 1_555 1_555 no
H(60) C(25) H(61) 106(1) 1_555 1_555 1_555 no
C(24) C(26) H(62) 110.9(6) 1_555 1_555 1_555 no
C(24) C(26) H(63) 111.8(8) 1_555 1_555 1_555 no
C(24) C(26) H(64) 110.5(7) 1_555 1_555 1_555 no
H(62) C(26) H(63) 107.8(8) 1_555 1_555 1_555 no
H(62) C(26) H(64) 107.0(9) 1_555 1_555 1_555 no
H(63) C(26) H(64) 108.7(7) 1_555 1_555 1_555 no
C(23) C(27) C(28) 109.7(7) 1_555 1_555 1_555 yes
C(23) C(27) C(29) 109.7(7) 1_555 1_555 1_555 yes
C(23) C(27) H(27) 110.3(7) 1_555 1_555 1_555 no
C(28) C(27) C(29) 109.1(8) 1_555 1_555 1_555 yes
C(28) C(27) H(27) 108.6(7) 1_555 1_555 1_555 no
C(29) C(27) H(27) 109.4(8) 1_555 1_555 1_555 no
C(27) C(28) H(28) 112(1) 1_555 1_555 1_555 no
C(27) C(28) H(29) 111.9(8) 1_555 1_555 1_555 no
C(27) C(28) H(30) 111.0(9) 1_555 1_555 1_555 no
H(28) C(28) H(29) 108(1) 1_555 1_555 1_555 no
H(28) C(28) H(30) 105.7(8) 1_555 1_555 1_555 no
H(29) C(28) H(30) 106(1) 1_555 1_555 1_555 no
C(27) C(29) H(31) 113.0(9) 1_555 1_555 1_555 no
C(27) C(29) H(32) 113.4(9) 1_555 1_555 1_555 no
C(27) C(29) H(33) 113.8(9) 1_555 1_555 1_555 no
H(31) C(29) H(32) 103.9(10) 1_555 1_555 1_555 no
H(31) C(29) H(33) 104.9(10) 1_555 1_555 1_555 no
H(32) C(29) H(33) 107.1(10) 1_555 1_555 1_555 no
N(31) C(31) C(32) 109.9(6) 1_555 1_555 1_555 yes
N(31) C(31) C(34) 123.4(6) 1_555 1_555 1_555 yes
C(32) C(31) C(34) 126.7(6) 1_555 1_555 1_555 yes
C(31) C(32) C(33) 106.2(6) 1_555 1_555 1_555 yes
C(31) C(32) H(34) 123.7(7) 1_555 1_555 1_555 no
C(33) C(32) H(34) 129.9(7) 1_555 1_555 1_555 no
N(32) C(33) C(32) 107.6(6) 1_555 1_555 1_555 yes
N(32) C(33) C(37) 124.0(6) 1_555 1_555 1_555 yes
C(32) C(33) C(37) 128.4(6) 1_555 1_555 1_555 yes
C(31) C(34) C(35) 110.7(7) 1_555 1_555 1_555 yes
C(31) C(34) C(36) 109.9(6) 1_555 1_555 1_555 yes
C(31) C(34) H(35) 105.7(6) 1_555 1_555 1_555 no
C(35) C(34) C(36) 110.0(6) 1_555 1_555 1_555 yes
C(35) C(34) H(35) 109.4(7) 1_555 1_555 1_555 no
C(36) C(34) H(35) 111.0(7) 1_555 1_555 1_555 no
C(34) C(35) H(36) 114.2(9) 1_555 1_555 1_555 no
C(34) C(35) H(37) 111.4(8) 1_555 1_555 1_555 no
C(34) C(35) H(38) 109.9(7) 1_555 1_555 1_555 no
H(36) C(35) H(37) 110.2(8) 1_555 1_555 1_555 no
H(36) C(35) H(38) 106.5(9) 1_555 1_555 1_555 no
H(37) C(35) H(38) 104.0(9) 1_555 1_555 1_555 no
C(34) C(36) H(39) 110.4(8) 1_555 1_555 1_555 no
C(34) C(36) H(40) 110.1(7) 1_555 1_555 1_555 no
C(34) C(36) H(41) 108.7(9) 1_555 1_555 1_555 no
H(39) C(36) H(40) 109(1) 1_555 1_555 1_555 no
H(39) C(36) H(41) 109.5(8) 1_555 1_555 1_555 no
H(40) C(36) H(41) 108.2(9) 1_555 1_555 1_555 no
C(33) C(37) C(38) 110.9(8) 1_555 1_555 1_555 yes
C(33) C(37) C(39) 110.4(8) 1_555 1_555 1_555 yes
C(33) C(37) H(42) 107.9(7) 1_555 1_555 1_555 no
C(38) C(37) C(39) 108.5(9) 1_555 1_555 1_555 yes
C(38) C(37) H(42) 110.0(10) 1_555 1_555 1_555 no
C(39) C(37) H(42) 109.2(8) 1_555 1_555 1_555 no
C(37) C(38) H(43) 111(1) 1_555 1_555 1_555 no
C(37) C(38) H(44) 112(1) 1_555 1_555 1_555 no
C(37) C(38) H(45) 108.6(9) 1_555 1_555 1_555 no
H(43) C(38) H(44) 112(1) 1_555 1_555 1_555 no
H(43) C(38) H(45) 104(1) 1_555 1_555 1_555 no
H(44) C(38) H(45) 106(1) 1_555 1_555 1_555 no
C(37) C(39) H(46) 111.6(10) 1_555 1_555 1_555 no
C(37) C(39) H(47) 110.9(8) 1_555 1_555 1_555 no
C(37) C(39) H(48) 115(1) 1_555 1_555 1_555 no
H(46) C(39) H(47) 103(1) 1_555 1_555 1_555 no
H(46) C(39) H(48) 107.6(10) 1_555 1_555 1_555 no
H(47) C(39) H(48) 107(1) 1_555 1_555 1_555 no
N(41) C(41) C(42) 173.4(8) 1_555 1_555 1_555 yes
C(41) C(42) C(43) 109.2(8) 1_555 1_555 1_555 yes
C(41) C(42) C(44) 105.2(9) 1_555 1_555 1_555 yes
C(41) C(42) C(45) 104(1) 1_555 1_555 1_555 yes
C(43) C(42) C(44) 106(1) 1_555 1_555 1_555 yes
C(43) C(42) C(45) 115(1) 1_555 1_555 1_555 yes
C(44) C(42) C(45) 115.7(10) 1_555 1_555 1_555 yes
C(42) C(43) H(49) 112(1) 1_555 1_555 1_555 no
C(42) C(43) H(50) 112(1) 1_555 1_555 1_555 no
C(42) C(43) H(51) 109(1) 1_555 1_555 1_555 no
H(49) C(43) H(50) 108(1) 1_555 1_555 1_555 no
H(49) C(43) H(51) 107(1) 1_555 1_555 1_555 no
H(50) C(43) H(51) 106(1) 1_555 1_555 1_555 no
C(42) C(44) H(52) 108(1) 1_555 1_555 1_555 no
C(42) C(44) H(53) 109(1) 1_555 1_555 1_555 no
C(42) C(44) H(54) 109(1) 1_555 1_555 1_555 no
H(52) C(44) H(53) 110(1) 1_555 1_555 1_555 no
H(52) C(44) H(54) 109(1) 1_555 1_555 1_555 no
H(53) C(44) H(54) 109(1) 1_555 1_555 1_555 no
C(42) C(45) H(55) 114(1) 1_555 1_555 1_555 no
C(42) C(45) H(56) 104(1) 1_555 1_555 1_555 no
C(42) C(45) H(57) 110(1) 1_555 1_555 1_555 no
H(55) C(45) H(56) 106(1) 1_555 1_555 1_555 no
H(55) C(45) H(57) 116(1) 1_555 1_555 1_555 no
H(56) C(45) H(57) 102(1) 1_555 1_555 1_555 no
O(51) C(52) C(53) 106.7(8) 1_555 1_555 1_555 yes
O(51) C(52) H(65) 112.0(8) 1_555 1_555 1_555 no
O(51) C(52) H(66) 108.9(8) 1_555 1_555 1_555 no
C(53) C(52) H(65) 112.4(10) 1_555 1_555 1_555 no
C(53) C(52) H(66) 110.9(9) 1_555 1_555 1_555 no
H(65) C(52) H(66) 106.0(9) 1_555 1_555 1_555 no
C(52) C(53) C(54) 106.6(9) 1_555 1_555 1_555 yes
C(52) C(53) H(67) 111(1) 1_555 1_555 1_555 no
C(52) C(53) H(68) 112(1) 1_555 1_555 1_555 no
C(54) C(53) H(67) 111.0(10) 1_555 1_555 1_555 no
C(54) C(53) H(68) 109(1) 1_555 1_555 1_555 no
H(67) C(53) H(68) 106(1) 1_555 1_555 1_555 no
C(53) C(54) C(55) 103.8(8) 1_555 1_555 1_555 yes
C(53) C(54) H(69) 110(1) 1_555 1_555 1_555 no
C(53) C(54) H(70) 113(1) 1_555 1_555 1_555 no
C(55) C(54) H(69) 109.4(9) 1_555 1_555 1_555 no
C(55) C(54) H(70) 111(1) 1_555 1_555 1_555 no
H(69) C(54) H(70) 107.3(10) 1_555 1_555 1_555 no
O(51) C(55) C(54) 105.8(8) 1_555 1_555 1_555 yes
O(51) C(55) H(71) 111.3(9) 1_555 1_555 1_555 no
O(51) C(55) H(72) 111.4(8) 1_555 1_555 1_555 no
C(54) C(55) H(71) 111.0(8) 1_555 1_555 1_555 no
C(54) C(55) H(72) 111.9(10) 1_555 1_555 1_555 no
H(71) C(55) H(72) 105.4(10) 1_555 1_555 1_555 no
O(61) C(62) C(63) 106.8(8) 1_555 1_555 1_555 yes
O(61) C(62) H(73) 110.1(8) 1_555 1_555 1_555 no
O(61) C(62) H(74) 111.1(7) 1_555 1_555 1_555 no
C(63) C(62) H(73) 108.4(9) 1_555 1_555 1_555 no
C(63) C(62) H(74) 112.5(10) 1_555 1_555 1_555 no
H(73) C(62) H(74) 107.9(8) 1_555 1_555 1_555 no
C(62) C(63) C(64) 107(1) 1_555 1_555 1_555 yes
C(62) C(63) H(75) 113(1) 1_555 1_555 1_555 no
C(62) C(63) H(76) 108.3(9) 1_555 1_555 1_555 no
C(64) C(63) H(75) 113(1) 1_555 1_555 1_555 no
C(64) C(63) H(76) 108(1) 1_555 1_555 1_555 no
H(75) C(63) H(76) 105(1) 1_555 1_555 1_555 no
C(63) C(64) C(65) 106(1) 1_555 1_555 1_555 yes
C(63) C(64) H(77) 107(1) 1_555 1_555 1_555 no
C(63) C(64) H(78) 112(1) 1_555 1_555 1_555 no
C(65) C(64) H(77) 110(1) 1_555 1_555 1_555 no
C(65) C(64) H(78) 111(1) 1_555 1_555 1_555 no
H(77) C(64) H(78) 108(1) 1_555 1_555 1_555 no
O(61) C(65) C(64) 105.1(8) 1_555 1_555 1_555 yes
O(61) C(65) H(79) 111.0(8) 1_555 1_555 1_555 no
O(61) C(65) H(80) 111.1(8) 1_555 1_555 1_555 no
C(64) C(65) H(79) 112.0(10) 1_555 1_555 1_555 no
C(64) C(65) H(80) 113.5(9) 1_555 1_555 1_555 no
H(79) C(65) H(80) 104.4(9) 1_555 1_555 1_555 no
O(71) C(72) C(73) 104(1) 1_555 1_555 1_555 yes
O(71) C(72) H(81) 108(1) 1_555 1_555 1_555 no
O(71) C(72) H(82) 111(1) 1_555 1_555 1_555 no
C(73) C(72) H(81) 110(1) 1_555 1_555 1_555 no
C(73) C(72) H(82) 111(2) 1_555 1_555 1_555 no
H(81) C(72) H(82) 109(2) 1_555 1_555 1_555 no
C(72) C(73) C(74) 102(1) 1_555 1_555 1_555 yes
C(72) C(73) H(83) 109(1) 1_555 1_555 1_555 no
C(72) C(73) H(84) 112(1) 1_555 1_555 1_555 no
C(74) C(73) H(83) 109(1) 1_555 1_555 1_555 no
C(74) C(73) H(84) 113(2) 1_555 1_555 1_555 no
H(83) C(73) H(84) 109(1) 1_555 1_555 1_555 no
C(73) C(74) C(75) 102(1) 1_555 1_555 1_555 yes
C(73) C(74) H(85) 109(1) 1_555 1_555 1_555 no
C(73) C(74) H(86) 113(1) 1_555 1_555 1_555 no
C(75) C(74) H(85) 109(1) 1_555 1_555 1_555 no
C(75) C(74) H(86) 112(2) 1_555 1_555 1_555 no
H(85) C(74) H(86) 110(1) 1_555 1_555 1_555 no
O(71) C(75) C(74) 104(1) 1_555 1_555 1_555 yes
O(71) C(75) H(87) 111(1) 1_555 1_555 1_555 no
O(71) C(75) H(88) 108(1) 1_555 1_555 1_555 no
C(74) C(75) H(87) 111(1) 1_555 1_555 1_555 no
C(74) C(75) H(88) 110(1) 1_555 1_555 1_555 no
H(87) C(75) H(88) 109(2) 1_555 1_555 1_555 no
S(1) C(81) F(1) 112.3(8) 1_555 1_555 1_555 yes
S(1) C(81) F(2) 112.5(9) 1_555 1_555 1_555 yes
S(1) C(81) F(3) 108.2(8) 1_555 1_555 1_555 yes
F(1) C(81) F(2) 109.6(10) 1_555 1_555 1_555 yes
F(1) C(81) F(3) 105.0(9) 1_555 1_555 1_555 yes
F(2) C(81) F(3) 108(1) 1_555 1_555 1_555 yes
N(12) B(1) N(22) 109.3(5) 1_555 1_555 1_555 yes
N(12) B(1) N(32) 108.3(5) 1_555 1_555 1_555 yes
N(12) B(1) H(10) 107.5(6) 1_555 1_555 1_555 no
N(22) B(1) N(32) 109.3(5) 1_555 1_555 1_555 yes
N(22) B(1) H(10) 108.8(5) 1_555 1_555 1_555 no
N(32) B(1) H(10) 113.5(5) 1_555 1_555 1_555 no

loop_
_geom_bond_atom_site_label_1
_geom_bond_atom_site_label_2
_geom_bond_distance
_geom_bond_site_symmetry_1
_geom_bond_site_symmetry_2
_geom_bond_publ_flag
Ru(1) O(1) 2.168(4) 1_555 1_555 yes
Ru(1) O(2) 2.168(4) 1_555 1_555 yes
Ru(1) N(11) 2.069(5) 1_555 1_555 yes
Ru(1) N(21) 2.059(5) 1_555 1_555 yes
Ru(1) N(31) 2.059(5) 1_555 1_555 yes
Ru(1) N(41) 2.005(6) 1_555 1_555 yes
S(1) O(3) 1.409(8) 1_555 1_555 yes
S(1) O(4) 1.429(6) 1_555 1_555 yes
S(1) O(5) 1.43(1) 1_555 1_555 yes
S(1) C(81) 1.76(1) 1_555 1_555 yes
F(1) C(81) 1.35(1) 1_555 1_555 yes
F(2) C(81) 1.26(2) 1_555 1_555 yes
F(3) C(81) 1.36(1) 1_555 1_555 yes
O(51) C(52) 1.45(1) 1_555 1_555 yes
O(51) C(55) 1.45(1) 1_555 1_555 yes
O(61) C(62) 1.43(1) 1_555 1_555 yes
O(61) C(65) 1.446(10) 1_555 1_555 yes
O(71) C(72) 1.43(2) 1_555 1_555 yes
O(71) C(75) 1.43(2) 1_555 1_555 yes
N(11) N(12) 1.389(7) 1_555 1_555 yes
N(11) C(11) 1.350(8) 1_555 1_555 yes
N(12) C(13) 1.368(9) 1_555 1_555 yes
N(12) B(1) 1.535(8) 1_555 1_555 yes
N(21) N(22) 1.376(7) 1_555 1_555 yes
N(21) C(21) 1.335(7) 1_555 1_555 yes
N(22) C(23) 1.369(8) 1_555 1_555 yes
N(22) B(1) 1.555(8) 1_555 1_555 yes
N(31) N(32) 1.383(8) 1_555 1_555 yes
N(31) C(31) 1.337(8) 1_555 1_555 yes
N(32) C(33) 1.369(8) 1_555 1_555 yes
N(32) B(1) 1.556(8) 1_555 1_555 yes
N(41) C(41) 1.14(1) 1_555 1_555 yes
C(11) C(12) 1.38(1) 1_555 1_555 yes
C(11) C(14) 1.506(9) 1_555 1_555 yes
C(12) C(13) 1.368(9) 1_555 1_555 yes
C(13) C(17) 1.50(1) 1_555 1_555 yes
C(14) C(15) 1.539(10) 1_555 1_555 yes
C(14) C(16) 1.525(10) 1_555 1_555 yes
C(17) C(18) 1.49(1) 1_555 1_555 yes
C(17) C(19) 1.48(1) 1_555 1_555 yes
C(21) C(22) 1.394(10) 1_555 1_555 yes
C(21) C(24) 1.49(1) 1_555 1_555 yes
C(22) C(23) 1.37(1) 1_555 1_555 yes
C(23) C(27) 1.53(1) 1_555 1_555 yes
C(24) C(25) 1.50(1) 1_555 1_555 yes
C(24) C(26) 1.52(1) 1_555 1_555 yes
C(27) C(28) 1.49(1) 1_555 1_555 yes
C(27) C(29) 1.51(1) 1_555 1_555 yes
C(31) C(32) 1.41(1) 1_555 1_555 yes
C(31) C(34) 1.52(1) 1_555 1_555 yes
C(32) C(33) 1.38(1) 1_555 1_555 yes
C(33) C(37) 1.49(1) 1_555 1_555 yes
C(34) C(35) 1.53(1) 1_555 1_555 yes
C(34) C(36) 1.52(1) 1_555 1_555 yes
C(37) C(38) 1.50(1) 1_555 1_555 yes
C(37) C(39) 1.51(1) 1_555 1_555 yes
C(41) C(42) 1.45(1) 1_555 1_555 yes
C(42) C(43) 1.48(2) 1_555 1_555 yes
C(42) C(44) 1.59(2) 1_555 1_555 yes
C(42) C(45) 1.52(2) 1_555 1_555 yes
C(52) C(53) 1.38(1) 1_555 1_555 yes
C(53) C(54) 1.49(2) 1_555 1_555 yes
C(54) C(55) 1.48(1) 1_555 1_555 yes
C(62) C(63) 1.44(1) 1_555 1_555 yes
C(63) C(64) 1.47(2) 1_555 1_555 yes
C(64) C(65) 1.45(2) 1_555 1_555 yes
C(72) C(73) 1.54(2) 1_555 1_555 yes
C(73) C(74) 1.54(3) 1_555 1_555 yes
C(74) C(75) 1.54(2) 1_555 1_555 yes

loop_
_geom_contact_atom_site_label_1
_geom_contact_atom_site_label_2
_geom_contact_distance
_geom_contact_site_symmetry_1
_geom_contact_site_symmetry_2
_geom_contact_publ_flag
F(1) C(73) 3.60(1) 1_555 4_544 ?
F(3) C(26) 3.45(1) 1_555 2_745 ?
O(1) O(3) 2.679(9) 1_555 1_555 ?
O(1) O(51) 2.712(7) 1_555 1_555 ?
O(2) O(61) 2.739(7) 1_555 1_555 ?
O(2) O(4) 2.797(6) 1_555 1_555 ?
O(3) C(54) 3.43(1) 1_555 3_655 ?
O(3) C(55) 3.47(1) 1_555 3_655 ?
O(4) C(16) 3.44(1) 1_555 1_555 ?
O(4) C(14) 3.542(9) 1_555 1_555 ?
O(5) C(43) 3.25(2) 1_555 3_755 ?
O(5) C(44) 3.56(2) 1_555 3_755 ?
O(51) C(15) 3.45(1) 1_555 1_555 ?
O(61) C(16) 3.523(9) 1_555 1_555 ?
O(61) C(26) 3.53(1) 1_555 1_555 ?
N(11) C(52) 3.500(9) 1_555 1_555 ?
N(21) C(62) 3.54(1) 1_555 1_555 ?
N(31) C(52) 3.58(1) 1_555 1_555 ?
